data_4509245
loop_
_publ_author_name
'Siegler, Maxime A.'
'Lutz, Martin'

_publ_section_title
;
 Ni(salen): a System That Forms Many Solvates with Interacting Ni Atoms
;
_journal_issue 2
_journal_name_full 'Crystal Growth &amp; Design'
_journal_page_first 1194
_journal_paper_doi 10.1021/cg801109n
_journal_volume 9
_journal_year 2009
_chemical_formula_moiety 'C16 H14 N2 Ni O2, C H4 O, 0.5(C H4 O)'
_chemical_formula_sum 'C17.5 H20 N2 Ni O3.5'
_chemical_formula_weight 373.07
_chemical_name_systematic
; 
 ? 
;
_space_group_IT_number 60
_symmetry_cell_setting orthorhombic
_symmetry_space_group_name_Hall '-P 2n 2ab'
_symmetry_space_group_name_H-M 'P b c n'
_atom_sites_solution_hydrogens difmap
_atom_sites_solution_primary heavy
_atom_sites_solution_secondary difmap
_audit_creation_method SHELXL-97
_audit_update_record
;
2008-05-06 # Formatted by publCIF
;
_cell_angle_alpha 90.00
_cell_angle_beta 90.00
_cell_angle_gamma 90.00
_cell_formula_units_Z 8
_cell_length_a 18.3435(5)
_cell_length_b 6.7923(2)
_cell_length_c 26.7611(6)
_cell_measurement_reflns_used 18932
_cell_measurement_temperature 150(2)
_cell_measurement_theta_max 27.50
_cell_measurement_theta_min 1.52
_cell_volume 3334.29(15)
_computing_cell_refinement 'PEAKREF (Schreurs, 2005)'
_computing_data_collection 'COLLECT (Nonius, 1999)'
_computing_data_reduction 'EVALCCD (Duisenberg et al., 2003)'
_computing_molecular_graphics 'PLATON (Spek, 2003)'
_computing_publication_material 'PLATON (Spek, 2003)'
_computing_structure_refinement 'SHELXL-97 (Sheldrick, 2008)'
_computing_structure_solution 'DIRDIF08 (Beurskens et al., 2008)'
_diffrn_ambient_temperature 150(2)
_diffrn_measured_fraction_theta_full 1.000
_diffrn_measured_fraction_theta_max 1.000
_diffrn_measurement_device_type 'Nonius KappaCCD diffractometer'
_diffrn_measurement_method '\f and \w scans'
_diffrn_radiation_monochromator graphite
_diffrn_radiation_source 'rotating anode'
_diffrn_radiation_type MoK\a
_diffrn_radiation_wavelength 0.71073
_diffrn_reflns_av_R_equivalents 0.0405
_diffrn_reflns_av_sigmaI/netI 0.0164
_diffrn_reflns_limit_h_max 22
_diffrn_reflns_limit_h_min -22
_diffrn_reflns_limit_k_max 8
_diffrn_reflns_limit_k_min -8
_diffrn_reflns_limit_l_max 33
_diffrn_reflns_limit_l_min -33
_diffrn_reflns_number 50128
_diffrn_reflns_theta_full 26.00
_diffrn_reflns_theta_max 26.00
_diffrn_reflns_theta_min 1.88
_exptl_absorpt_coefficient_mu 1.184
_exptl_absorpt_correction_T_max 0.933
_exptl_absorpt_correction_T_min 0.620
_exptl_absorpt_correction_type analytical
_exptl_absorpt_process_details '(SADABS; Sheldrick, 2006)'
_exptl_crystal_colour red
_exptl_crystal_density_diffrn 1.486
_exptl_crystal_density_method 'not measured'
_exptl_crystal_description needle
_exptl_crystal_F_000 1560
_exptl_crystal_size_max 0.54
_exptl_crystal_size_mid 0.09
_exptl_crystal_size_min 0.06
_refine_diff_density_max 0.277
_refine_diff_density_min -0.244
_refine_diff_density_rms 0.052
_refine_ls_extinction_method none
_refine_ls_goodness_of_fit_ref 1.078
_refine_ls_hydrogen_treatment mixed
_refine_ls_matrix_type full
_refine_ls_number_parameters 238
_refine_ls_number_reflns 3278
_refine_ls_number_restraints 8
_refine_ls_restrained_S_all 1.077
_refine_ls_R_factor_all 0.0427
_refine_ls_R_factor_gt 0.0278
_refine_ls_shift/su_max 0.001
_refine_ls_shift/su_mean 0.000
_refine_ls_structure_factor_coef Fsqd
_refine_ls_weighting_details 'calc w=1/[\s^2^(Fo^2^)+(0.0206P)^2^+2.8651P] where P=(Fo^2^+2Fc^2^)/3'
_refine_ls_weighting_scheme calc
_refine_ls_wR_factor_gt 0.0579
_refine_ls_wR_factor_ref 0.0636
_reflns_number_gt 2619
_reflns_number_total 3278
_reflns_threshold_expression I>2\s(I)
_cod_data_source_file cg801109nsup1.cif
_cod_data_source_block 5
_cod_original_formula_sum 'C17.50 H20 N2 Ni O3.50'
_cod_database_code 4509245

loop_
_symmetry_equiv_pos_as_xyz
'x, y, z'
'-x+1/2, -y+1/2, z+1/2'
'x+1/2, -y+1/2, -z'
'-x, y, -z+1/2'
'-x, -y, -z'
'x-1/2, y-1/2, -z-1/2'
'-x-1/2, y-1/2, z'
'x, -y, z-1/2'

loop_
_atom_site_label
_atom_site_type_symbol
_atom_site_fract_x
_atom_site_fract_y
_atom_site_fract_z
_atom_site_U_iso_or_equiv
_atom_site_adp_type
_atom_site_occupancy
_atom_site_symmetry_multiplicity
_atom_site_calc_flag
_atom_site_refinement_flags
Ni1 Ni 0.235345(13) 0.22733(3) 0.092504(8) 0.01878(8) Uani 1 1 d .
C1 C 0.15597(11) 0.2465(3) 0.00175(7) 0.0219(4) Uani 1 1 d .
C2 C 0.22000(10) 0.2483(3) -0.02772(7) 0.0222(4) Uani 1 1 d .
C3 C 0.21453(12) 0.2697(3) -0.07994(7) 0.0295(5) Uani 1 1 d .
H3 H 0.2577 0.2674 -0.0996 0.035 Uiso 1 1 calc R
C4 C 0.14852(13) 0.2939(3) -0.10306(8) 0.0354(5) Uani 1 1 d .
H4 H 0.1457 0.3085 -0.1383 0.042 Uiso 1 1 calc R
C5 C 0.08578(13) 0.2965(3) -0.07404(8) 0.0363(5) Uani 1 1 d .
H5 H 0.0398 0.3157 -0.0897 0.044 Uiso 1 1 calc R
C6 C 0.08883(11) 0.2720(3) -0.02309(8) 0.0316(5) Uani 1 1 d .
H6 H 0.0449 0.2721 -0.0043 0.038 Uiso 1 1 calc R
C7 C 0.29071(11) 0.2331(3) -0.00562(7) 0.0235(4) Uani 1 1 d .
H7 H 0.3314 0.2277 -0.0275 0.028 Uiso 1 1 calc R
C8 C 0.17862(12) 0.1747(3) 0.19049(7) 0.0261(5) Uani 1 1 d .
C9 C 0.24898(12) 0.1523(3) 0.21130(7) 0.0264(5) Uani 1 1 d .
C10 C 0.25624(15) 0.0994(3) 0.26185(8) 0.0358(5) Uani 1 1 d .
H10 H 0.3037 0.0852 0.2757 0.043 Uiso 1 1 calc R
C11 C 0.19692(16) 0.0679(3) 0.29158(9) 0.0434(6) Uani 1 1 d .
H11 H 0.2029 0.0320 0.3256 0.052 Uiso 1 1 calc R
C12 C 0.12777(16) 0.0890(4) 0.27134(9) 0.0449(6) Uani 1 1 d .
H12 H 0.0862 0.0672 0.2918 0.054 Uiso 1 1 calc R
C13 C 0.11846(14) 0.1414(3) 0.22179(8) 0.0353(5) Uani 1 1 d .
H13 H 0.0706 0.1550 0.2087 0.042 Uiso 1 1 calc R
C14 C 0.31277(12) 0.1905(3) 0.18260(8) 0.0277(5) Uani 1 1 d .
H14 H 0.3583 0.1870 0.1996 0.033 Uiso 1 1 calc R
C15 C 0.38270(11) 0.2844(3) 0.11121(8) 0.0283(5) Uani 1 1 d .
H15A H 0.4245 0.2271 0.1295 0.034 Uiso 1 1 calc R
H15B H 0.3883 0.4293 0.1106 0.034 Uiso 1 1 calc R
C16 C 0.37965(11) 0.2042(3) 0.05865(8) 0.0269(5) Uani 1 1 d .
H16A H 0.4130 0.2788 0.0366 0.032 Uiso 1 1 calc R
H16B H 0.3942 0.0638 0.0582 0.032 Uiso 1 1 calc R
N1 N 0.30363(8) 0.2262(2) 0.04166(6) 0.0210(3) Uani 1 1 d .
N2 N 0.31377(8) 0.2294(2) 0.13550(6) 0.0229(4) Uani 1 1 d .
O1 O 0.15579(7) 0.2257(2) 0.05052(5) 0.0228(3) Uani 1 1 d .
O2 O 0.16677(7) 0.2244(2) 0.14329(5) 0.0238(3) Uani 1 1 d .
C1S C -0.02110(14) 0.2115(4) 0.10700(10) 0.0506(7) Uani 1 1 d .
H1A H -0.0173 0.0902 0.1266 0.076 Uiso 1 1 calc R
H1B H -0.0065 0.1852 0.0724 0.076 Uiso 1 1 calc R
H1C H -0.0716 0.2585 0.1076 0.076 Uiso 1 1 calc R
O1S O 0.02482(9) 0.3558(3) 0.12758(7) 0.0438(4) Uani 1 1 d D
H1S H 0.0678(7) 0.317(4) 0.1292(11) 0.066 Uiso 1 1 d D
C2S C 0.0000 0.5988(6) 0.2500 0.0550(11) Uani 1 2 d SD
H2A H -0.009(3) 0.719(4) 0.2699(17) 0.082 Uiso 0.50 1 d PD
H2B H 0.0488(13) 0.548(7) 0.259(2) 0.082 Uiso 0.50 1 d PD
H2C H -0.036(2) 0.500(5) 0.2605(19) 0.082 Uiso 0.50 1 d PD
O2S O -0.0122(3) 0.6433(6) 0.20011(16) 0.0653(12) Uani 0.50 1 d PD
H2S H -0.008(4) 0.536(6) 0.185(2) 0.098 Uiso 0.50 1 d PD

loop_
_atom_site_aniso_label
_atom_site_aniso_U_11
_atom_site_aniso_U_22
_atom_site_aniso_U_33
_atom_site_aniso_U_23
_atom_site_aniso_U_13
_atom_site_aniso_U_12
Ni1 0.01764(13) 0.01919(12) 0.01952(13) -0.00080(10) -0.00065(10) 0.00029(10)
C1 0.0251(11) 0.0189(9) 0.0217(10) -0.0003(8) -0.0015(8) -0.0019(8)
C2 0.0259(11) 0.0187(9) 0.0221(9) -0.0013(8) 0.0014(7) 0.0001(8)
C3 0.0351(12) 0.0295(11) 0.0237(10) -0.0002(9) 0.0046(9) 0.0016(9)
C4 0.0450(14) 0.0411(13) 0.0200(11) 0.0006(9) -0.0036(9) 0.0011(11)
C5 0.0320(13) 0.0472(14) 0.0298(11) 0.0007(10) -0.0101(10) 0.0002(11)
C6 0.0224(11) 0.0448(13) 0.0277(11) 0.0009(10) -0.0017(8) -0.0016(10)
C7 0.0233(10) 0.0224(10) 0.0249(10) -0.0017(8) 0.0064(8) 0.0004(8)
C8 0.0413(13) 0.0161(9) 0.0208(10) -0.0038(8) 0.0021(9) -0.0005(9)
C9 0.0411(13) 0.0140(9) 0.0242(10) -0.0038(8) -0.0041(9) 0.0024(8)
C10 0.0607(16) 0.0204(10) 0.0264(11) -0.0023(8) -0.0122(12) 0.0014(10)
C11 0.079(2) 0.0296(12) 0.0211(11) 0.0013(10) -0.0014(13) -0.0019(12)
C12 0.0665(19) 0.0407(14) 0.0276(13) 0.0000(11) 0.0143(13) -0.0045(12)
C13 0.0433(14) 0.0351(12) 0.0275(12) -0.0014(10) 0.0068(10) -0.0001(10)
C14 0.0343(13) 0.0185(10) 0.0302(12) -0.0050(8) -0.0128(9) 0.0040(8)
C15 0.0174(10) 0.0285(11) 0.0390(12) -0.0066(9) -0.0045(9) 0.0015(9)
C16 0.0168(10) 0.0311(11) 0.0328(12) -0.0042(9) -0.0005(8) 0.0032(8)
N1 0.0177(8) 0.0179(8) 0.0275(9) -0.0015(7) 0.0012(7) 0.0011(7)
N2 0.0224(9) 0.0189(8) 0.0273(9) -0.0051(7) -0.0053(7) 0.0030(7)
O1 0.0191(7) 0.0307(7) 0.0186(7) 0.0018(6) -0.0002(5) -0.0013(6)
O2 0.0251(7) 0.0266(7) 0.0196(7) 0.0007(6) 0.0011(6) 0.0008(6)
C1S 0.0352(14) 0.0596(17) 0.0570(16) 0.0047(14) 0.0073(12) -0.0029(13)
O1S 0.0302(9) 0.0440(10) 0.0571(11) 0.0024(9) 0.0015(9) 0.0086(8)
C2S 0.051(3) 0.053(2) 0.062(3) 0.000 0.021(2) 0.000
O2S 0.098(3) 0.046(2) 0.052(3) 0.000(2) 0.012(2) 0.010(2)

loop_
_atom_type_symbol
_atom_type_description
_atom_type_scat_dispersion_real
_atom_type_scat_dispersion_imag
_atom_type_scat_source
C C 0.0033 0.0016 'International Tables Vol C Tables 4.2.6.8 and 6.1.1.4'
H H 0.0000 0.0000 'International Tables Vol C Tables 4.2.6.8 and 6.1.1.4'
N N 0.0061 0.0033 'International Tables Vol C Tables 4.2.6.8 and 6.1.1.4'
Ni Ni 0.3393 1.1124 'International Tables Vol C Tables 4.2.6.8 and 6.1.1.4'
O O 0.0106 0.0060 'International Tables Vol C Tables 4.2.6.8 and 6.1.1.4'

loop_
_geom_angle_atom_site_label_1
_geom_angle_atom_site_label_2
_geom_angle_atom_site_label_3
_geom_angle
_geom_angle_site_symmetry_1
O1 Ni1 N2 178.94(7) .
O1 Ni1 N1 95.04(6) .
N2 Ni1 N1 86.02(7) .
O1 Ni1 O2 84.80(6) .
N2 Ni1 O2 94.14(6) .
N1 Ni1 O2 179.12(7) .
O1 C1 C6 118.67(18) .
O1 C1 C2 123.86(18) .
C6 C1 C2 117.47(18) .
C3 C2 C1 119.65(18) .
C3 C2 C7 118.85(18) .
C1 C2 C7 121.48(17) .
C4 C3 C2 121.6(2) .
C4 C3 H3 119.2 .
C2 C3 H3 119.2 .
C3 C4 C5 118.8(2) .
C3 C4 H4 120.6 .
C5 C4 H4 120.6 .
C6 C5 C4 121.3(2) .
C6 C5 H5 119.4 .
C4 C5 H5 119.4 .
C5 C6 C1 121.2(2) .
C5 C6 H6 119.4 .
C1 C6 H6 119.4 .
N1 C7 C2 125.17(18) .
N1 C7 H7 117.4 .
C2 C7 H7 117.4 .
O2 C8 C13 118.7(2) .
O2 C8 C9 123.54(19) .
C13 C8 C9 117.71(19) .
C10 C9 C8 119.5(2) .
C10 C9 C14 119.2(2) .
C8 C9 C14 121.21(18) .
C11 C10 C9 121.7(2) .
C11 C10 H10 119.2 .
C9 C10 H10 119.2 .
C10 C11 C12 119.0(2) .
C10 C11 H11 120.5 .
C12 C11 H11 120.5 .
C13 C12 C11 120.9(2) .
C13 C12 H12 119.5 .
C11 C12 H12 119.5 .
C12 C13 C8 121.1(2) .
C12 C13 H13 119.5 .
C8 C13 H13 119.5 .
N2 C14 C9 125.25(19) .
N2 C14 H14 117.4 .
C9 C14 H14 117.4 .
N2 C15 C16 106.77(16) .
N2 C15 H15A 110.4 .
C16 C15 H15A 110.4 .
N2 C15 H15B 110.4 .
C16 C15 H15B 110.4 .
H15A C15 H15B 108.6 .
N1 C16 C15 106.62(15) .
N1 C16 H16A 110.4 .
C15 C16 H16A 110.4 .
N1 C16 H16B 110.4 .
C15 C16 H16B 110.4 .
H16A C16 H16B 108.6 .
C7 N1 C16 118.73(17) .
C7 N1 Ni1 126.72(14) .
C16 N1 Ni1 114.46(12) .
C14 N2 C15 119.81(17) .
C14 N2 Ni1 126.76(15) .
C15 N2 Ni1 113.43(13) .
C1 O1 Ni1 127.14(12) .
C8 O2 Ni1 126.22(13) .
O1S C1S H1A 109.5 .
O1S C1S H1B 109.5 .
H1A C1S H1B 109.5 .
O1S C1S H1C 109.5 .
H1A C1S H1C 109.5 .
H1B C1S H1C 109.5 .
C1S O1S H1S 112(2) .
O2S C2S H2A 48(3) 4
O2S C2S H2B 73(3) 4
H2A C2S H2B 107.9(14) .
O2S C2S H2C 89(3) 4
H2A C2S H2C 107.8(15) .
H2B C2S H2C 107.9(15) .

loop_
_geom_bond_atom_site_label_1
_geom_bond_atom_site_label_2
_geom_bond_distance
_geom_bond_site_symmetry_2
Ni1 O1 1.8417(13) .
Ni1 N2 1.8422(15) .
Ni1 N1 1.8495(16) .
Ni1 O2 1.8519(13) .
C1 O1 1.313(2) .
C1 C6 1.410(3) .
C1 C2 1.415(3) .
C2 C3 1.409(3) .
C2 C7 1.429(3) .
C3 C4 1.370(3) .
C3 H3 0.9500 .
C4 C5 1.389(3) .
C4 H4 0.9500 .
C5 C6 1.375(3) .
C5 H5 0.9500 .
C6 H6 0.9500 .
C7 N1 1.288(2) .
C7 H7 0.9500 .
C8 O2 1.325(2) .
C8 C13 1.404(3) .
C8 C9 1.414(3) .
C9 C10 1.406(3) .
C9 C14 1.424(3) .
C10 C11 1.365(3) .
C10 H10 0.9500 .
C11 C12 1.387(4) .
C11 H11 0.9500 .
C12 C13 1.384(3) .
C12 H12 0.9500 .
C13 H13 0.9500 .
C14 N2 1.288(3) .
C14 H14 0.9500 .
C15 N2 1.470(3) .
C15 C16 1.509(3) .
C15 H15A 0.9900 .
C15 H15B 0.9900 .
C16 N1 1.474(2) .
C16 H16A 0.9900 .
C16 H16B 0.9900 .
C1S O1S 1.405(3) .
C1S H1A 0.9800 .
C1S H1B 0.9800 .
C1S H1C 0.9800 .
O1S H1S 0.833(10) .
C2S O2S 1.387(4) 4
C2S H2A 0.987(10) .
C2S H2B 0.987(10) .
C2S H2C 0.988(10) .
O2S H2S 0.839(10) .

loop_
_geom_hbond_atom_site_label_D
_geom_hbond_atom_site_label_H
_geom_hbond_atom_site_label_A
_geom_hbond_distance_DH
_geom_hbond_distance_HA
_geom_hbond_distance_DA
_geom_hbond_angle_DHA
O1S H1S O2 0.833(10) 1.958(11) 2.785(2) 172(3)
O2S H2S O1S 0.839(10) 2.05(3) 2.836(4) 155(7)

loop_
_geom_torsion_atom_site_label_1
_geom_torsion_atom_site_label_2
_geom_torsion_atom_site_label_3
_geom_torsion_atom_site_label_4
_geom_torsion
O1 C1 C2 C3 179.41(18)
C6 C1 C2 C3 -1.6(3)
O1 C1 C2 C7 -2.0(3)
C6 C1 C2 C7 176.95(18)
C1 C2 C3 C4 1.6(3)
C7 C2 C3 C4 -177.02(19)
C2 C3 C4 C5 -0.2(3)
C3 C4 C5 C6 -1.2(4)
C4 C5 C6 C1 1.1(4)
O1 C1 C6 C5 179.3(2)
C2 C1 C6 C5 0.3(3)
C3 C2 C7 N1 175.15(19)
C1 C2 C7 N1 -3.4(3)
O2 C8 C9 C10 179.94(17)
C13 C8 C9 C10 -0.3(3)
O2 C8 C9 C14 2.6(3)
C13 C8 C9 C14 -177.66(18)
C8 C9 C10 C11 0.3(3)
C14 C9 C10 C11 177.68(19)
C9 C10 C11 C12 -0.1(3)
C10 C11 C12 C13 -0.1(4)
C11 C12 C13 C8 0.0(4)
O2 C8 C13 C12 179.9(2)
C9 C8 C13 C12 0.2(3)
C10 C9 C14 N2 175.95(19)
C8 C9 C14 N2 -6.7(3)
N2 C15 C16 N1 36.9(2)
C2 C7 N1 C16 178.10(18)
C2 C7 N1 Ni1 1.7(3)
C15 C16 N1 C7 156.66(18)
C15 C16 N1 Ni1 -26.52(19)
O1 Ni1 N1 C7 3.18(17)
N2 Ni1 N1 C7 -176.75(17)
O1 Ni1 N1 C16 -173.34(13)
N2 Ni1 N1 C16 6.73(13)
C9 C14 N2 C15 174.26(18)
C9 C14 N2 Ni1 -5.0(3)
C16 C15 N2 C14 146.65(18)
C16 C15 N2 Ni1 -33.99(19)
N1 Ni1 N2 C14 -164.55(17)
O2 Ni1 N2 C14 14.59(17)
N1 Ni1 N2 C15 16.15(13)
O2 Ni1 N2 C15 -164.72(13)
C6 C1 O1 Ni1 -170.18(14)
C2 C1 O1 Ni1 8.8(3)
N1 Ni1 O1 C1 -8.33(16)
O2 Ni1 O1 C1 172.54(16)
C13 C8 O2 Ni1 -167.07(14)
C9 C8 O2 Ni1 12.6(3)
O1 Ni1 O2 C8 161.80(16)
N2 Ni1 O2 C8 -18.30(16)
